data_4086645
loop_
_publ_author_name
'Behnia, Ava'
'Boyle, Paul D.'
'Blacquiere, Johanna M.'
'Puddephatt, Richard J.'

_publ_section_title
;
 Selective Oxygen Atom Insertion into an Aryl--Palladium Bond
;
_journal_issue 16
_journal_name_full Organometallics
_journal_page_first 2645
_journal_paper_doi 10.1021/acs.organomet.6b00387
_journal_volume 35
_journal_year 2016
_chemical_formula_sum 'C23 H30 I2 N2 O Pd'
_chemical_formula_weight 710.69
_space_group_crystal_system monoclinic
_space_group_IT_number 15
_space_group_name_Hall '-C 2yc'
_space_group_name_H-M_alt 'C 1 2/c 1'
_symmetry_space_group_name_Hall '-C 2yc'
_symmetry_space_group_name_H-M 'C 1 2/c 1'
_atom_sites_solution_hydrogens geom
_atom_sites_solution_primary dual
_atom_sites_solution_secondary difmap
_audit_creation_method SHELXL-2014/7
_cell_angle_alpha 90
_cell_angle_beta 100.070(10)
_cell_angle_gamma 90
_cell_formula_units_Z 16
_cell_length_a 19.207(4)
_cell_length_b 19.213(4)
_cell_length_c 29.230(6)
_cell_measurement_reflns_used 9838
_cell_measurement_temperature 173
_cell_measurement_theta_max 31.50
_cell_measurement_theta_min 3.19
_cell_volume 10620(4)
_computing_cell_refinement SAINT
_computing_data_collection Apex2
_computing_data_reduction SAINT
_computing_molecular_graphics NRCVAX
_computing_publication_material cif2tables.py
_computing_structure_refinement SHELXL-2014
_computing_structure_solution SHELXT
_diffrn_ambient_temperature 173
_diffrn_detector 'CCD plate'
_diffrn_detector_type 'Bruker Apex2'
_diffrn_measured_fraction_theta_full 0.996
_diffrn_measured_fraction_theta_max 0.997
_diffrn_measurement_device '\k-geometry diffractometer'
_diffrn_measurement_device_type 'Bruker Kappa Axis Apex2'
_diffrn_measurement_method 'phi and omega scans'
_diffrn_radiation_type MoK\a
_diffrn_radiation_wavelength 0.71073
_diffrn_reflns_av_R_equivalents 0.0552
_diffrn_reflns_av_unetI/netI 0.0453
_diffrn_reflns_Laue_measured_fraction_full 0.996
_diffrn_reflns_Laue_measured_fraction_max 0.997
_diffrn_reflns_limit_h_max 29
_diffrn_reflns_limit_h_min -29
_diffrn_reflns_limit_k_max 29
_diffrn_reflns_limit_k_min -28
_diffrn_reflns_limit_l_max 44
_diffrn_reflns_limit_l_min -44
_diffrn_reflns_number 114328
_diffrn_reflns_point_group_measured_fraction_full 0.996
_diffrn_reflns_point_group_measured_fraction_max 0.997
_diffrn_reflns_theta_full 25.242
_diffrn_reflns_theta_max 32.599
_diffrn_reflns_theta_min 3.357
_diffrn_source 'sealed tube'
_exptl_absorpt_coefficient_mu 3.039
_exptl_absorpt_correction_T_max 0.7464
_exptl_absorpt_correction_T_min 0.6779
_exptl_absorpt_correction_type multi-scan
_exptl_absorpt_process_details SADABS
_exptl_crystal_colour red
_exptl_crystal_density_diffrn 1.778
_exptl_crystal_description prism
_exptl_crystal_F_000 5472
_exptl_crystal_size_max 0.130
_exptl_crystal_size_mid 0.115
_exptl_crystal_size_min 0.074
_refine_diff_density_max 0.638
_refine_diff_density_min -0.982
_refine_diff_density_rms 0.131
_refine_ls_extinction_method none
_refine_ls_goodness_of_fit_ref 1.038
_refine_ls_hydrogen_treatment constr
_refine_ls_matrix_type full
_refine_ls_number_parameters 540
_refine_ls_number_reflns 19308
_refine_ls_number_restraints 0
_refine_ls_restrained_S_all 1.038
_refine_ls_R_factor_all 0.0680
_refine_ls_R_factor_gt 0.0342
_refine_ls_shift/su_max 0.004
_refine_ls_shift/su_mean 0.000
_refine_ls_structure_factor_coef Fsqd
_refine_ls_weighting_details 'w=1/[\s^2^(Fo^2^)+(0.0220P)^2^+7.0504P] where P=(Fo^2^+2Fc^2^)/3'
_refine_ls_weighting_scheme calc
_refine_ls_wR_factor_gt 0.0585
_refine_ls_wR_factor_ref 0.0676
_reflns_Friedel_coverage 0.000
_reflns_number_gt 12797
_reflns_number_total 19308
_reflns_threshold_expression 'I > 2\s(I)'
_cod_data_source_file om6b00387_si_003.cif
_cod_data_source_block complex_2b
_cod_depositor_comments 'Adding full bibliography for 4086643--4086646.cif.'
_cod_database_code 4086645
_shelx_shelxl_version_number 2014/7
_shelx_space_group_comment
;
The symmetry employed for this shelxl refinement is uniquely defined
by the following loop, which should always be used as a source of
symmetry information in preference to the above space-group names.
They are only intended as comments.
;
_shelx_estimated_absorpt_t_min 0.693
_shelx_estimated_absorpt_t_max 0.806

loop_
_space_group_symop_operation_xyz
'x, y, z'
'-x, y, -z+1/2'
'x+1/2, y+1/2, z'
'-x+1/2, y+1/2, -z+1/2'
'-x, -y, -z'
'x, -y, z-1/2'
'-x+1/2, -y+1/2, -z'
'x+1/2, -y+1/2, z-1/2'

loop_
_atom_site_label
_atom_site_type_symbol
_atom_site_fract_x
_atom_site_fract_y
_atom_site_fract_z
_atom_site_U_iso_or_equiv
_atom_site_adp_type
_atom_site_occupancy
_atom_site_site_symmetry_order
_atom_site_calc_flag
_atom_site_refinement_flags_posn
_atom_site_refinement_flags_adp
_atom_site_refinement_flags_occupancy
Pd1 Pd 0.72530(2) 0.43470(2) 0.75091(2) 0.02389(5) Uani 1 1 d . . .
I1A I 0.61558(2) 0.46923(2) 0.69166(2) 0.03335(5) Uani 1 1 d . . .
I2A I 0.64651(2) 0.40030(2) 0.80969(2) 0.03475(5) Uani 1 1 d . . .
N1A N 0.81927(11) 0.40826(12) 0.79320(8) 0.0243(5) Uani 1 1 d . . .
N2A N 0.79743(11) 0.46126(12) 0.70894(8) 0.0246(5) Uani 1 1 d . . .
C1A C 0.87365(14) 0.41949(14) 0.77452(9) 0.0265(6) Uani 1 1 d . . .
H1A H 0.9199 0.4080 0.7901 0.032 Uiso 1 1 calc R U .
C2A C 0.86185(14) 0.45070(14) 0.72831(9) 0.0263(6) Uani 1 1 d . . .
H2A H 0.9002 0.4627 0.7132 0.032 Uiso 1 1 calc R U .
C3A C 0.82855(13) 0.37519(15) 0.83822(9) 0.0250(5) Uani 1 1 d . . .
C4A C 0.83088(13) 0.30267(15) 0.84061(9) 0.0267(6) Uani 1 1 d . . .
C5A C 0.83713(14) 0.27185(16) 0.88395(10) 0.0327(6) Uani 1 1 d . . .
H5A H 0.8387 0.2225 0.8862 0.039 Uiso 1 1 calc R U .
C6A C 0.84124(15) 0.31129(18) 0.92436(10) 0.0374(7) Uani 1 1 d . . .
C7A C 0.83842(15) 0.38274(17) 0.92055(10) 0.0370(7) Uani 1 1 d . . .
H7A H 0.8413 0.4099 0.9480 0.044 Uiso 1 1 calc R U .
C8A C 0.83144(14) 0.41674(16) 0.87772(10) 0.0319(6) Uani 1 1 d . . .
C9A C 0.82585(16) 0.25953(16) 0.79732(10) 0.0343(7) Uani 1 1 d . . .
H9A1 H 0.8262 0.2100 0.8055 0.051 Uiso 1 1 calc R U .
H9A2 H 0.8662 0.2698 0.7820 0.051 Uiso 1 1 calc R U .
H9A3 H 0.7818 0.2706 0.7762 0.051 Uiso 1 1 calc R U .
C10A C 0.8466(2) 0.2752(2) 0.97098(13) 0.0603(11) Uani 1 1 d . . .
H10A H 0.8804 0.2366 0.9727 0.091 Uiso 1 1 calc R U .
H10B H 0.8001 0.2571 0.9744 0.091 Uiso 1 1 calc R U .
H10C H 0.8629 0.3085 0.9960 0.091 Uiso 1 1 calc R U .
C11A C 0.82529(18) 0.49470(16) 0.87455(11) 0.0408(7) Uani 1 1 d . . .
H11A H 0.8616 0.5130 0.8580 0.061 Uiso 1 1 calc R U .
H11B H 0.8320 0.5145 0.9059 0.061 Uiso 1 1 calc R U .
H11C H 0.7783 0.5073 0.8576 0.061 Uiso 1 1 calc R U .
C12A C 0.78316(13) 0.49183(15) 0.66311(9) 0.0257(6) Uani 1 1 d . . .
C13A C 0.76620(14) 0.44731(16) 0.62504(10) 0.0323(6) Uani 1 1 d . . .
C14A C 0.75096(16) 0.47837(19) 0.58142(11) 0.0398(7) Uani 1 1 d . . .
H14A H 0.7401 0.4493 0.5548 0.048 Uiso 1 1 calc R U .
C15A C 0.75085(16) 0.54958(19) 0.57502(11) 0.0409(8) Uani 1 1 d . . .
C16A C 0.76697(14) 0.59110(17) 0.61442(11) 0.0362(7) Uani 1 1 d . . .
H16A H 0.7666 0.6402 0.6108 0.043 Uiso 1 1 calc R U .
C17A C 0.78352(13) 0.56348(15) 0.65883(10) 0.0280(6) Uani 1 1 d . . .
C18A C 0.76129(18) 0.36998(17) 0.63039(12) 0.0433(8) Uani 1 1 d . . .
H18A H 0.7487 0.3484 0.5997 0.065 Uiso 1 1 calc R U .
H18B H 0.7249 0.3591 0.6490 0.065 Uiso 1 1 calc R U .
H18C H 0.8070 0.3519 0.6460 0.065 Uiso 1 1 calc R U .
C19A C 0.7322(2) 0.5810(2) 0.52690(13) 0.0630(11) Uani 1 1 d . . .
H19A H 0.6818 0.5930 0.5206 0.094 Uiso 1 1 calc R U .
H19B H 0.7423 0.5473 0.5038 0.094 Uiso 1 1 calc R U .
H19C H 0.7604 0.6232 0.5252 0.094 Uiso 1 1 calc R U .
C20A C 0.79996(16) 0.60963(16) 0.70082(11) 0.0367(7) Uani 1 1 d . . .
H20A H 0.7689 0.5976 0.7229 0.055 Uiso 1 1 calc R U .
H20B H 0.7923 0.6584 0.6914 0.055 Uiso 1 1 calc R U .
H20C H 0.8494 0.6031 0.7156 0.055 Uiso 1 1 calc R U .
Pd2 Pd 0.5000 0.70989(2) 0.7500 0.02370(6) Uani 1 2 d S T P
I1B I 0.45069(2) 0.80402(2) 0.69072(2) 0.03423(5) Uani 1 1 d . . .
N1B N 0.46238(11) 0.62680(12) 0.70775(7) 0.0244(5) Uani 1 1 d . . .
C1B C 0.47798(13) 0.56732(15) 0.72689(9) 0.0253(5) Uani 1 1 d . . .
H1B H 0.4616 0.5252 0.7117 0.030 Uiso 1 1 calc R U .
C2B C 0.41771(13) 0.62932(14) 0.66235(9) 0.0251(5) Uani 1 1 d . . .
C3B C 0.44963(15) 0.63653(15) 0.62315(10) 0.0304(6) Uani 1 1 d . . .
C4B C 0.40508(16) 0.64023(16) 0.58045(10) 0.0375(7) Uani 1 1 d . . .
H4B H 0.4253 0.6444 0.5532 0.045 Uiso 1 1 calc R U .
C5B C 0.33193(16) 0.63813(17) 0.57605(10) 0.0372(7) Uani 1 1 d . . .
C6B C 0.30333(15) 0.63195(16) 0.61609(10) 0.0335(6) Uani 1 1 d . . .
H6B H 0.2533 0.6310 0.6135 0.040 Uiso 1 1 calc R U .
C7B C 0.34484(13) 0.62701(14) 0.65993(9) 0.0257(5) Uani 1 1 d . . .
C8B C 0.52834(15) 0.64235(19) 0.62673(11) 0.0405(8) Uani 1 1 d . . .
H8B1 H 0.5449 0.6854 0.6431 0.061 Uiso 1 1 calc R U .
H8B2 H 0.5403 0.6431 0.5955 0.061 Uiso 1 1 calc R U .
H8B3 H 0.5512 0.6023 0.6439 0.061 Uiso 1 1 calc R U .
C9B C 0.2847(2) 0.6439(2) 0.52914(12) 0.0637(12) Uani 1 1 d . . .
H9B1 H 0.2633 0.6903 0.5257 0.096 Uiso 1 1 calc R U .
H9B2 H 0.2474 0.6086 0.5266 0.096 Uiso 1 1 calc R U .
H9B3 H 0.3128 0.6365 0.5046 0.096 Uiso 1 1 calc R U .
C10B C 0.31223(14) 0.62050(17) 0.70278(10) 0.0339(7) Uani 1 1 d . . .
H10D H 0.2606 0.6208 0.6940 0.051 Uiso 1 1 calc R U .
H10E H 0.3273 0.6597 0.7236 0.051 Uiso 1 1 calc R U .
H10F H 0.3275 0.5768 0.7187 0.051 Uiso 1 1 calc R U .
Pd3 Pd 1.0000 0.66003(2) 0.7500 0.02416(6) Uani 1 2 d S T P
I1C I 0.98018(2) 0.56584(2) 0.80874(2) 0.03392(5) Uani 1 1 d . . .
N1C N 0.98459(11) 0.74305(12) 0.79207(8) 0.0251(5) Uani 1 1 d . . .
C1C C 0.99042(13) 0.80200(14) 0.77319(9) 0.0270(6) Uani 1 1 d . . .
H1C H 0.9827 0.8442 0.7885 0.032 Uiso 1 1 calc R U .
C2C C 0.96584(14) 0.74040(14) 0.83768(9) 0.0267(6) Uani 1 1 d . . .
C3C C 1.01963(15) 0.73342(16) 0.87636(10) 0.0322(6) Uani 1 1 d . . .
C4C C 0.99920(17) 0.72997(17) 0.91950(11) 0.0392(7) Uani 1 1 d . . .
H4C H 1.0349 0.7269 0.9464 0.047 Uiso 1 1 calc R U .
C5C C 0.92964(18) 0.73080(17) 0.92513(11) 0.0416(7) Uani 1 1 d . . .
C6C C 0.87795(16) 0.73621(16) 0.88576(11) 0.0361(7) Uani 1 1 d . . .
H6C H 0.8297 0.7363 0.8892 0.043 Uiso 1 1 calc R U .
C7C C 0.89447(14) 0.74149(15) 0.84165(10) 0.0299(6) Uani 1 1 d . . .
C8C C 1.09604(15) 0.72793(19) 0.87147(12) 0.0427(8) Uani 1 1 d . . .
H8C1 H 1.1032 0.6855 0.8543 0.064 Uiso 1 1 calc R U .
H8C2 H 1.1256 0.7261 0.9024 0.064 Uiso 1 1 calc R U .
H8C3 H 1.1092 0.7686 0.8546 0.064 Uiso 1 1 calc R U .
C9C C 0.9101(2) 0.7242(2) 0.97309(13) 0.0650(11) Uani 1 1 d . . .
H9C1 H 0.9012 0.6752 0.9794 0.097 Uiso 1 1 calc R U .
H9C2 H 0.8675 0.7515 0.9744 0.097 Uiso 1 1 calc R U .
H9C3 H 0.9491 0.7416 0.9965 0.097 Uiso 1 1 calc R U .
C10C C 0.83808(14) 0.74695(18) 0.79885(11) 0.0380(7) Uani 1 1 d . . .
H10G H 0.8424 0.7917 0.7835 0.057 Uiso 1 1 calc R U .
H10H H 0.7913 0.7437 0.8078 0.057 Uiso 1 1 calc R U .
H10I H 0.8438 0.7090 0.7774 0.057 Uiso 1 1 calc R U .
O1S O 0.88366(18) 0.46415(17) 0.50487(10) 0.0808(9) Uani 1 1 d . . .
C1S C 0.9230(2) 0.4776(2) 0.54076(14) 0.0572(10) Uani 1 1 d . . .
C2S C 0.9526(3) 0.5480(3) 0.55049(18) 0.0910(17) Uani 1 1 d . . .
H2S1 H 0.9373 0.5667 0.5783 0.137 Uiso 1 1 calc R U .
H2S2 H 0.9359 0.5785 0.5240 0.137 Uiso 1 1 calc R U .
H2S3 H 1.0044 0.5457 0.5557 0.137 Uiso 1 1 calc R U .
C3S C 0.9423(3) 0.4235(3) 0.57738(17) 0.0816(14) Uani 1 1 d . . .
H3S1 H 0.9165 0.3804 0.5677 0.122 Uiso 1 1 calc R U .
H3S2 H 0.9296 0.4399 0.6066 0.122 Uiso 1 1 calc R U .
H3S3 H 0.9932 0.4146 0.5818 0.122 Uiso 1 1 calc R U .
O2S O 0.46528(17) 0.38283(19) 0.50471(11) 0.0826(10) Uani 1 1 d . . .
C4S C 0.4881(2) 0.4125(2) 0.54049(14) 0.0582(10) Uani 1 1 d . . .
C5S C 0.4446(3) 0.4231(3) 0.57740(17) 0.0847(15) Uani 1 1 d . . .
H5S1 H 0.4011 0.3956 0.5701 0.127 Uiso 1 1 calc R U .
H5S2 H 0.4326 0.4725 0.5790 0.127 Uiso 1 1 calc R U .
H5S3 H 0.4715 0.4081 0.6074 0.127 Uiso 1 1 calc R U .
C6S C 0.5615(3) 0.4387(3) 0.55054(18) 0.0931(17) Uani 1 1 d . . .
H6S1 H 0.5833 0.4338 0.5228 0.140 Uiso 1 1 calc R U .
H6S2 H 0.5887 0.4117 0.5761 0.140 Uiso 1 1 calc R U .
H6S3 H 0.5614 0.4878 0.5594 0.140 Uiso 1 1 calc R U .

loop_
_atom_site_aniso_label
_atom_site_aniso_U_11
_atom_site_aniso_U_22
_atom_site_aniso_U_33
_atom_site_aniso_U_23
_atom_site_aniso_U_13
_atom_site_aniso_U_12
Pd1 0.02144(9) 0.02981(11) 0.02034(10) 0.00155(8) 0.00345(7) 0.00075(8)
I1A 0.02541(8) 0.04537(12) 0.02798(10) 0.00478(8) 0.00111(7) 0.00315(8)
I2A 0.02790(9) 0.04779(12) 0.02989(11) 0.00728(9) 0.00876(7) -0.00019(8)
N1A 0.0262(10) 0.0253(11) 0.0209(12) -0.0019(9) 0.0026(8) 0.0007(9)
N2A 0.0264(10) 0.0270(12) 0.0207(12) -0.0003(9) 0.0047(8) -0.0012(9)
C1A 0.0257(12) 0.0270(14) 0.0253(15) 0.0001(11) 0.0003(10) 0.0005(11)
C2A 0.0276(12) 0.0254(14) 0.0265(15) -0.0031(11) 0.0065(10) -0.0032(11)
C3A 0.0231(11) 0.0307(14) 0.0212(14) 0.0007(11) 0.0034(9) 0.0024(11)
C4A 0.0237(12) 0.0310(15) 0.0251(15) 0.0018(12) 0.0033(10) 0.0017(11)
C5A 0.0314(13) 0.0342(16) 0.0331(17) 0.0072(13) 0.0076(11) 0.0075(12)
C6A 0.0376(15) 0.050(2) 0.0244(16) 0.0083(14) 0.0047(12) 0.0118(15)
C7A 0.0412(16) 0.049(2) 0.0211(15) -0.0029(13) 0.0055(12) 0.0081(15)
C8A 0.0308(13) 0.0384(17) 0.0256(15) -0.0024(12) 0.0025(11) 0.0048(12)
C9A 0.0429(16) 0.0299(15) 0.0303(17) -0.0050(13) 0.0073(12) -0.0047(13)
C10A 0.083(3) 0.066(3) 0.032(2) 0.0192(18) 0.0093(18) 0.016(2)
C11A 0.0543(19) 0.0357(17) 0.0332(18) -0.0041(14) 0.0099(14) 0.0038(15)
C12A 0.0239(12) 0.0318(15) 0.0214(14) 0.0019(11) 0.0040(9) -0.0011(11)
C13A 0.0309(13) 0.0398(17) 0.0259(16) -0.0033(13) 0.0044(11) -0.0038(13)
C14A 0.0410(16) 0.056(2) 0.0224(16) -0.0050(14) 0.0043(12) -0.0066(15)
C15A 0.0362(15) 0.057(2) 0.0288(17) 0.0122(15) 0.0043(12) -0.0030(15)
C16A 0.0315(14) 0.0399(17) 0.0369(18) 0.0119(14) 0.0055(12) -0.0025(13)
C17A 0.0238(12) 0.0324(15) 0.0281(15) 0.0015(12) 0.0057(10) 0.0003(12)
C18A 0.0496(18) 0.0404(19) 0.0378(19) -0.0085(15) 0.0015(14) -0.0070(16)
C19A 0.072(3) 0.080(3) 0.034(2) 0.021(2) 0.0006(17) -0.005(2)
C20A 0.0405(16) 0.0308(16) 0.0385(19) -0.0016(13) 0.0056(13) 0.0033(13)
Pd2 0.02804(13) 0.02145(14) 0.02049(15) 0.000 0.00110(10) 0.000
I1B 0.04273(10) 0.02672(10) 0.03021(11) 0.00435(8) -0.00201(8) 0.00200(8)
N1B 0.0267(10) 0.0262(12) 0.0201(12) -0.0017(9) 0.0035(8) -0.0009(9)
C1B 0.0254(12) 0.0289(14) 0.0220(14) -0.0028(11) 0.0054(9) -0.0005(11)
C2B 0.0311(13) 0.0204(13) 0.0221(14) -0.0027(11) 0.0000(10) -0.0033(11)
C3B 0.0391(14) 0.0292(15) 0.0231(15) 0.0009(12) 0.0061(11) -0.0055(12)
C4B 0.0512(17) 0.0408(18) 0.0211(15) -0.0013(13) 0.0077(12) -0.0079(15)
C5B 0.0444(16) 0.0379(17) 0.0254(16) 0.0016(13) -0.0044(12) -0.0072(14)
C6B 0.0320(14) 0.0331(16) 0.0325(17) 0.0020(13) -0.0021(11) -0.0061(12)
C7B 0.0313(13) 0.0210(13) 0.0243(14) -0.0011(11) 0.0036(10) -0.0008(11)
C8B 0.0367(15) 0.054(2) 0.0329(18) 0.0009(15) 0.0115(12) -0.0080(15)
C9B 0.060(2) 0.094(3) 0.029(2) 0.003(2) -0.0157(16) -0.019(2)
C10B 0.0305(13) 0.0412(17) 0.0308(17) 0.0026(13) 0.0070(11) 0.0047(13)
Pd3 0.03003(13) 0.02223(14) 0.02018(15) 0.000 0.00428(10) 0.000
I1C 0.04803(11) 0.02708(10) 0.02775(10) 0.00315(8) 0.00969(8) -0.00217(8)
N1C 0.0265(10) 0.0268(12) 0.0216(12) 0.0002(9) 0.0029(8) 0.0015(9)
C1C 0.0277(12) 0.0240(13) 0.0287(15) -0.0030(11) 0.0037(10) -0.0012(11)
C2C 0.0352(14) 0.0231(13) 0.0221(14) -0.0006(11) 0.0063(10) 0.0047(11)
C3C 0.0396(15) 0.0309(15) 0.0247(15) -0.0004(12) 0.0021(11) 0.0033(13)
C4C 0.0547(18) 0.0383(18) 0.0229(16) 0.0011(13) 0.0019(13) 0.0086(15)
C5C 0.061(2) 0.0364(17) 0.0305(18) 0.0007(14) 0.0164(14) 0.0080(16)
C6C 0.0422(16) 0.0304(16) 0.0390(19) 0.0035(14) 0.0164(13) 0.0025(13)
C7C 0.0358(14) 0.0245(14) 0.0302(16) 0.0007(12) 0.0076(11) 0.0007(12)
C8C 0.0329(15) 0.054(2) 0.0379(19) 0.0046(16) -0.0030(12) 0.0031(15)
C9C 0.089(3) 0.079(3) 0.033(2) 0.004(2) 0.0259(19) 0.010(2)
C10C 0.0289(14) 0.0459(19) 0.0387(19) 0.0010(15) 0.0045(12) -0.0058(14)
O1S 0.100(2) 0.084(2) 0.0499(19) -0.0059(16) -0.0084(16) -0.0130(19)
C1S 0.066(2) 0.064(3) 0.040(2) -0.0036(19) 0.0054(18) 0.004(2)
C2S 0.124(4) 0.073(3) 0.065(3) 0.005(3) -0.013(3) -0.021(3)
C3S 0.098(4) 0.082(3) 0.063(3) 0.014(3) 0.008(3) 0.003(3)
O2S 0.083(2) 0.110(3) 0.050(2) -0.0158(18) 0.0009(15) -0.001(2)
C4S 0.064(2) 0.069(3) 0.038(2) 0.004(2) -0.0003(17) 0.006(2)
C5S 0.084(3) 0.111(4) 0.061(3) -0.006(3) 0.019(2) 0.002(3)
C6S 0.076(3) 0.138(5) 0.066(3) -0.022(3) 0.014(2) -0.025(3)

loop_
_atom_type_symbol
_atom_type_description
_atom_type_scat_dispersion_real
_atom_type_scat_dispersion_imag
_atom_type_scat_source
C C 0.0033 0.0016 'International Tables Vol C Tables 4.2.6.8 and 6.1.1.4'
H H 0.0000 0.0000 'International Tables Vol C Tables 4.2.6.8 and 6.1.1.4'
I I -0.4742 1.8119 'International Tables Vol C Tables 4.2.6.8 and 6.1.1.4'
N N 0.0061 0.0033 'International Tables Vol C Tables 4.2.6.8 and 6.1.1.4'
O O 0.0106 0.0060 'International Tables Vol C Tables 4.2.6.8 and 6.1.1.4'
Pd Pd -0.9988 1.0072 'International Tables Vol C Tables 4.2.6.8 and 6.1.1.4'

loop_
_geom_angle_atom_site_label_1
_geom_angle_atom_site_label_2
_geom_angle_atom_site_label_3
_geom_angle
_geom_angle_site_symmetry_1
_geom_angle_site_symmetry_3
N1A Pd1 N2A 79.03(9) . .
N1A Pd1 I2A 95.27(6) . .
N2A Pd1 I2A 174.20(6) . .
N1A Pd1 I1A 174.22(6) . .
N2A Pd1 I1A 95.28(6) . .
I2A Pd1 I1A 90.437(17) . .
C1A N1A C3A 118.9(2) . .
C1A N1A Pd1 113.37(18) . .
C3A N1A Pd1 127.55(16) . .
C2A N2A C12A 119.0(2) . .
C2A N2A Pd1 113.17(19) . .
C12A N2A Pd1 127.75(16) . .
N1A C1A C2A 117.3(2) . .
N1A C1A H1A 121.4 . .
C2A C1A H1A 121.4 . .
N2A C2A C1A 117.1(2) . .
N2A C2A H2A 121.5 . .
C1A C2A H2A 121.5 . .
C4A C3A C8A 122.2(3) . .
C4A C3A N1A 118.9(2) . .
C8A C3A N1A 118.9(3) . .
C5A C4A C3A 118.0(3) . .
C5A C4A C9A 121.2(3) . .
C3A C4A C9A 120.8(2) . .
C4A C5A C6A 121.7(3) . .
C4A C5A H5A 119.1 . .
C6A C5A H5A 119.1 . .
C7A C6A C5A 118.5(3) . .
C7A C6A C10A 121.6(3) . .
C5A C6A C10A 119.9(3) . .
C6A C7A C8A 122.3(3) . .
C6A C7A H7A 118.8 . .
C8A C7A H7A 118.8 . .
C3A C8A C7A 117.2(3) . .
C3A C8A C11A 121.8(3) . .
C7A C8A C11A 121.0(3) . .
C4A C9A H9A1 109.5 . .
C4A C9A H9A2 109.5 . .
H9A1 C9A H9A2 109.5 . .
C4A C9A H9A3 109.5 . .
H9A1 C9A H9A3 109.5 . .
H9A2 C9A H9A3 109.5 . .
C6A C10A H10A 109.5 . .
C6A C10A H10B 109.5 . .
H10A C10A H10B 109.5 . .
C6A C10A H10C 109.5 . .
H10A C10A H10C 109.5 . .
H10B C10A H10C 109.5 . .
C8A C11A H11A 109.5 . .
C8A C11A H11B 109.5 . .
H11A C11A H11B 109.5 . .
C8A C11A H11C 109.5 . .
H11A C11A H11C 109.5 . .
H11B C11A H11C 109.5 . .
C17A C12A C13A 122.8(3) . .
C17A C12A N2A 119.1(2) . .
C13A C12A N2A 118.0(3) . .
C14A C13A C12A 116.7(3) . .
C14A C13A C18A 120.9(3) . .
C12A C13A C18A 122.3(3) . .
C15A C14A C13A 123.0(3) . .
C15A C14A H14A 118.5 . .
C13A C14A H14A 118.5 . .
C14A C15A C16A 117.5(3) . .
C14A C15A C19A 121.0(3) . .
C16A C15A C19A 121.5(3) . .
C17A C16A C15A 122.5(3) . .
C17A C16A H16A 118.8 . .
C15A C16A H16A 118.8 . .
C12A C17A C16A 117.5(3) . .
C12A C17A C20A 121.2(3) . .
C16A C17A C20A 121.3(3) . .
C13A C18A H18A 109.5 . .
C13A C18A H18B 109.5 . .
H18A C18A H18B 109.5 . .
C13A C18A H18C 109.5 . .
H18A C18A H18C 109.5 . .
H18B C18A H18C 109.5 . .
C15A C19A H19A 109.5 . .
C15A C19A H19B 109.5 . .
H19A C19A H19B 109.5 . .
C15A C19A H19C 109.5 . .
H19A C19A H19C 109.5 . .
H19B C19A H19C 109.5 . .
C17A C20A H20A 109.5 . .
C17A C20A H20B 109.5 . .
H20A C20A H20B 109.5 . .
C17A C20A H20C 109.5 . .
H20A C20A H20C 109.5 . .
H20B C20A H20C 109.5 . .
N1B Pd2 N1B 79.05(12) 2_656 .
N1B Pd2 I1B 95.25(6) 2_656 2_656
N1B Pd2 I1B 174.14(6) . 2_656
N1B Pd2 I1B 174.14(6) 2_656 .
N1B Pd2 I1B 95.25(6) . .
I1B Pd2 I1B 90.48(2) 2_656 .
C1B N1B C2B 119.0(2) . .
C1B N1B Pd2 113.32(18) . .
C2B N1B Pd2 127.55(17) . .
N1B C1B C1B 117.08(15) . 2_656
N1B C1B H1B 121.5 . .
C1B C1B H1B 121.5 2_656 .
C7B C2B C3B 122.9(2) . .
C7B C2B N1B 118.4(2) . .
C3B C2B N1B 118.7(2) . .
C4B C3B C2B 116.9(3) . .
C4B C3B C8B 121.0(3) . .
C2B C3B C8B 122.1(3) . .
C3B C4B C5B 122.5(3) . .
C3B C4B H4B 118.7 . .
C5B C4B H4B 118.7 . .
C6B C5B C4B 118.0(3) . .
C6B C5B C9B 120.7(3) . .
C4B C5B C9B 121.3(3) . .
C5B C6B C7B 122.5(3) . .
C5B C6B H6B 118.7 . .
C7B C6B H6B 118.7 . .
C6B C7B C2B 117.1(3) . .
C6B C7B C10B 121.3(2) . .
C2B C7B C10B 121.6(2) . .
C3B C8B H8B1 109.5 . .
C3B C8B H8B2 109.5 . .
H8B1 C8B H8B2 109.5 . .
C3B C8B H8B3 109.5 . .
H8B1 C8B H8B3 109.5 . .
H8B2 C8B H8B3 109.5 . .
C5B C9B H9B1 109.5 . .
C5B C9B H9B2 109.5 . .
H9B1 C9B H9B2 109.5 . .
C5B C9B H9B3 109.5 . .
H9B1 C9B H9B3 109.5 . .
H9B2 C9B H9B3 109.5 . .
C7B C10B H10D 109.5 . .
C7B C10B H10E 109.5 . .
H10D C10B H10E 109.5 . .
C7B C10B H10F 109.5 . .
H10D C10B H10F 109.5 . .
H10E C10B H10F 109.5 . .
N1C Pd3 N1C 78.97(13) 2_756 .
N1C Pd3 I1C 95.32(6) 2_756 2_756
N1C Pd3 I1C 174.25(6) . 2_756
N1C Pd3 I1C 174.25(6) 2_756 .
N1C Pd3 I1C 95.32(6) . .
I1C Pd3 I1C 90.40(2) 2_756 .
C1C N1C C2C 119.2(2) . .
C1C N1C Pd3 113.34(19) . .
C2C N1C Pd3 127.44(18) . .
N1C C1C C1C 117.14(16) . 2_756
N1C C1C H1C 121.4 . .
C1C C1C H1C 121.4 2_756 .
C7C C2C C3C 122.1(3) . .
C7C C2C N1C 118.9(2) . .
C3C C2C N1C 118.8(2) . .
C4C C3C C2C 117.0(3) . .
C4C C3C C8C 121.3(3) . .
C2C C3C C8C 121.7(3) . .
C5C C4C C3C 122.9(3) . .
C5C C4C H4C 118.5 . .
C3C C4C H4C 118.5 . .
C4C C5C C6C 118.2(3) . .
C4C C5C C9C 120.8(3) . .
C6C C5C C9C 121.1(3) . .
C7C C6C C5C 122.1(3) . .
C7C C6C H6C 119.0 . .
C5C C6C H6C 119.0 . .
C6C C7C C2C 117.7(3) . .
C6C C7C C10C 121.9(3) . .
C2C C7C C10C 120.4(3) . .
C3C C8C H8C1 109.5 . .
C3C C8C H8C2 109.5 . .
H8C1 C8C H8C2 109.5 . .
C3C C8C H8C3 109.5 . .
H8C1 C8C H8C3 109.5 . .
H8C2 C8C H8C3 109.5 . .
C5C C9C H9C1 109.5 . .
C5C C9C H9C2 109.5 . .
H9C1 C9C H9C2 109.5 . .
C5C C9C H9C3 109.5 . .
H9C1 C9C H9C3 109.5 . .
H9C2 C9C H9C3 109.5 . .
C7C C10C H10G 109.5 . .
C7C C10C H10H 109.5 . .
H10G C10C H10H 109.5 . .
C7C C10C H10I 109.5 . .
H10G C10C H10I 109.5 . .
H10H C10C H10I 109.5 . .
O1S C1S C2S 121.6(4) . .
O1S C1S C3S 120.8(4) . .
C2S C1S C3S 117.5(4) . .
C1S C2S H2S1 109.5 . .
C1S C2S H2S2 109.5 . .
H2S1 C2S H2S2 109.5 . .
C1S C2S H2S3 109.5 . .
H2S1 C2S H2S3 109.5 . .
H2S2 C2S H2S3 109.5 . .
C1S C3S H3S1 109.5 . .
C1S C3S H3S2 109.5 . .
H3S1 C3S H3S2 109.5 . .
C1S C3S H3S3 109.5 . .
H3S1 C3S H3S3 109.5 . .
H3S2 C3S H3S3 109.5 . .
O2S C4S C6S 121.6(4) . .
O2S C4S C5S 121.9(4) . .
C6S C4S C5S 116.5(4) . .
C4S C5S H5S1 109.5 . .
C4S C5S H5S2 109.5 . .
H5S1 C5S H5S2 109.5 . .
C4S C5S H5S3 109.5 . .
H5S1 C5S H5S3 109.5 . .
H5S2 C5S H5S3 109.5 . .
C4S C6S H6S1 109.5 . .
C4S C6S H6S2 109.5 . .
H6S1 C6S H6S2 109.5 . .
C4S C6S H6S3 109.5 . .
H6S1 C6S H6S3 109.5 . .
H6S2 C6S H6S3 109.5 . .

loop_
_geom_bond_atom_site_label_1
_geom_bond_atom_site_label_2
_geom_bond_distance
_geom_bond_site_symmetry_2
Pd1 N1A 2.065(2) .
Pd1 N2A 2.069(2) .
Pd1 I2A 2.5668(5) .
Pd1 I1A 2.5700(5) .
N1A C1A 1.279(3) .
N1A C3A 1.444(3) .
N2A C2A 1.284(3) .
N2A C12A 1.444(3) .
C1A C2A 1.459(4) .
C1A H1A 0.9500 .
C2A H2A 0.9500 .
C3A C4A 1.395(4) .
C3A C8A 1.397(4) .
C4A C5A 1.384(4) .
C4A C9A 1.502(4) .
C5A C6A 1.394(4) .
C5A H5A 0.9500 .
C6A C7A 1.378(5) .
C6A C10A 1.516(4) .
C7A C8A 1.398(4) .
C7A H7A 0.9500 .
C8A C11A 1.504(4) .
C9A H9A1 0.9800 .
C9A H9A2 0.9800 .
C9A H9A3 0.9800 .
C10A H10A 0.9800 .
C10A H10B 0.9800 .
C10A H10C 0.9800 .
C11A H11A 0.9800 .
C11A H11B 0.9800 .
C11A H11C 0.9800 .
C12A C17A 1.382(4) .
C12A C13A 1.396(4) .
C13A C14A 1.392(4) .
C13A C18A 1.499(4) .
C14A C15A 1.381(5) .
C14A H14A 0.9500 .
C15A C16A 1.391(5) .
C15A C19A 1.515(5) .
C16A C17A 1.387(4) .
C16A H16A 0.9500 .
C17A C20A 1.502(4) .
C18A H18A 0.9800 .
C18A H18B 0.9800 .
C18A H18C 0.9800 .
C19A H19A 0.9800 .
C19A H19B 0.9800 .
C19A H19C 0.9800 .
C20A H20A 0.9800 .
C20A H20B 0.9800 .
C20A H20C 0.9800 .
Pd2 N1B 2.070(2) 2_656
Pd2 N1B 2.070(2) .
Pd2 I1B 2.5682(5) 2_656
Pd2 I1B 2.5682(4) .
N1B C1B 1.285(3) .
N1B C2B 1.450(3) .
C1B C1B 1.463(5) 2_656
C1B H1B 0.9500 .
C2B C7B 1.390(4) .
C2B C3B 1.398(4) .
C3B C4B 1.386(4) .
C3B C8B 1.501(4) .
C4B C5B 1.389(4) .
C4B H4B 0.9500 .
C5B C6B 1.382(4) .
C5B C9B 1.510(4) .
C6B C7B 1.389(4) .
C6B H6B 0.9500 .
C7B C10B 1.500(4) .
C8B H8B1 0.9800 .
C8B H8B2 0.9800 .
C8B H8B3 0.9800 .
C9B H9B1 0.9800 .
C9B H9B2 0.9800 .
C9B H9B3 0.9800 .
C10B H10D 0.9800 .
C10B H10E 0.9800 .
C10B H10F 0.9800 .
Pd3 N1C 2.067(2) 2_756
Pd3 N1C 2.067(2) .
Pd3 I1C 2.5682(5) 2_756
Pd3 I1C 2.5682(4) .
N1C C1C 1.273(3) .
N1C C2C 1.442(3) .
C1C C1C 1.466(6) 2_756
C1C H1C 0.9500 .
C2C C7C 1.396(4) .
C2C C3C 1.398(4) .
C3C C4C 1.386(4) .
C3C C8C 1.503(4) .
C4C C5C 1.375(5) .
C4C H4C 0.9500 .
C5C C6C 1.386(5) .
C5C C9C 1.518(5) .
C6C C7C 1.384(4) .
C6C H6C 0.9500 .
C7C C10C 1.508(4) .
C8C H8C1 0.9800 .
C8C H8C2 0.9800 .
C8C H8C3 0.9800 .
C9C H9C1 0.9800 .
C9C H9C2 0.9800 .
C9C H9C3 0.9800 .
C10C H10G 0.9800 .
C10C H10H 0.9800 .
C10C H10I 0.9800 .
O1S C1S 1.209(4) .
C1S C2S 1.476(6) .
C1S C3S 1.492(6) .
C2S H2S1 0.9800 .
C2S H2S2 0.9800 .
C2S H2S3 0.9800 .
C3S H3S1 0.9800 .
C3S H3S2 0.9800 .
C3S H3S3 0.9800 .
O2S C4S 1.204(5) .
C4S C6S 1.478(6) .
C4S C5S 1.489(6) .
C5S H5S1 0.9800 .
C5S H5S2 0.9800 .
C5S H5S3 0.9800 .
C6S H6S1 0.9800 .
C6S H6S2 0.9800 .
C6S H6S3 0.9800 .

loop_
_geom_hbond_atom_site_label_D
_geom_hbond_atom_site_label_H
_geom_hbond_atom_site_label_A
_geom_hbond_distance_DH
_geom_hbond_distance_HA
_geom_hbond_distance_DA
_geom_hbond_angle_DHA
_geom_hbond_site_symmetry_A
C1A H1A I1B 0.95 3.16 4.017(3) 150.6 4_646
C2A H2A I1C 0.95 3.18 4.052(3) 152.8 2_756
C1B H1B I2A 0.95 3.16 4.033(3) 152.9 2_656
C1C H1C I1A 0.95 3.17 4.032(3) 151.6 4_656

loop_
_geom_torsion_atom_site_label_1
_geom_torsion_atom_site_label_2
_geom_torsion_atom_site_label_3
_geom_torsion_atom_site_label_4
_geom_torsion
_geom_torsion_site_symmetry_4
C3A N1A C1A C2A 177.8(2) .
Pd1 N1A C1A C2A 2.1(3) .
C12A N2A C2A C1A -179.8(2) .
Pd1 N2A C2A C1A 2.8(3) .
N1A C1A C2A N2A -3.4(4) .
C1A N1A C3A C4A -85.1(3) .
Pd1 N1A C3A C4A 89.9(3) .
C1A N1A C3A C8A 97.9(3) .
Pd1 N1A C3A C8A -87.1(3) .
C8A C3A C4A C5A -0.8(4) .
N1A C3A C4A C5A -177.6(2) .
C8A C3A C4A C9A 178.5(2) .
N1A C3A C4A C9A 1.7(4) .
C3A C4A C5A C6A -0.2(4) .
C9A C4A C5A C6A -179.4(3) .
C4A C5A C6A C7A 0.5(4) .
C4A C5A C6A C10A 178.8(3) .
C5A C6A C7A C8A 0.2(5) .
C10A C6A C7A C8A -178.1(3) .
C4A C3A C8A C7A 1.4(4) .
N1A C3A C8A C7A 178.2(2) .
C4A C3A C8A C11A -176.9(3) .
N1A C3A C8A C11A -0.1(4) .
C6A C7A C8A C3A -1.1(4) .
C6A C7A C8A C11A 177.3(3) .
C2A N2A C12A C17A -85.6(3) .
Pd1 N2A C12A C17A 91.3(3) .
C2A N2A C12A C13A 97.4(3) .
Pd1 N2A C12A C13A -85.6(3) .
C17A C12A C13A C14A 1.6(4) .
N2A C12A C13A C14A 178.4(2) .
C17A C12A C13A C18A -175.8(3) .
N2A C12A C13A C18A 1.0(4) .
C12A C13A C14A C15A -1.2(4) .
C18A C13A C14A C15A 176.2(3) .
C13A C14A C15A C16A 0.1(5) .
C13A C14A C15A C19A -178.5(3) .
C14A C15A C16A C17A 0.7(4) .
C19A C15A C16A C17A 179.3(3) .
C13A C12A C17A C16A -0.8(4) .
N2A C12A C17A C16A -177.6(2) .
C13A C12A C17A C20A 178.1(3) .
N2A C12A C17A C20A 1.3(4) .
C15A C16A C17A C12A -0.4(4) .
C15A C16A C17A C20A -179.3(3) .
C2B N1B C1B C1B -178.8(3) 2_656
Pd2 N1B C1B C1B -3.3(4) 2_656
C1B N1B C2B C7B 84.0(3) .
Pd2 N1B C2B C7B -90.7(3) .
C1B N1B C2B C3B -98.3(3) .
Pd2 N1B C2B C3B 87.0(3) .
C7B C2B C3B C4B -1.1(4) .
N1B C2B C3B C4B -178.7(3) .
C7B C2B C3B C8B 177.0(3) .
N1B C2B C3B C8B -0.6(4) .
C2B C3B C4B C5B 1.0(5) .
C8B C3B C4B C5B -177.1(3) .
C3B C4B C5B C6B -0.1(5) .
C3B C4B C5B C9B 178.6(3) .
C4B C5B C6B C7B -0.8(5) .
C9B C5B C6B C7B -179.5(3) .
C5B C6B C7B C2B 0.7(4) .
C5B C6B C7B C10B 179.9(3) .
C3B C2B C7B C6B 0.3(4) .
N1B C2B C7B C6B 177.8(2) .
C3B C2B C7B C10B -178.9(3) .
N1B C2B C7B C10B -1.3(4) .
C2C N1C C1C C1C 180.0(3) 2_756
Pd3 N1C C1C C1C -2.5(4) 2_756
C1C N1C C2C C7C 86.1(3) .
Pd3 N1C C2C C7C -91.0(3) .
C1C N1C C2C C3C -96.9(3) .
Pd3 N1C C2C C3C 86.0(3) .
C7C C2C C3C C4C -2.2(4) .
N1C C2C C3C C4C -179.0(3) .
C7C C2C C3C C8C 176.2(3) .
N1C C2C C3C C8C -0.6(4) .
C2C C3C C4C C5C 2.2(5) .
C8C C3C C4C C5C -176.2(3) .
C3C C4C C5C C6C -0.8(5) .
C3C C4C C5C C9C 177.7(3) .
C4C C5C C6C C7C -0.7(5) .
C9C C5C C6C C7C -179.3(3) .
C5C C6C C7C C2C 0.7(4) .
C5C C6C C7C C10C 179.6(3) .
C3C C2C C7C C6C 0.8(4) .
N1C C2C C7C C6C 177.6(3) .
C3C C2C C7C C10C -178.2(3) .
N1C C2C C7C C10C -1.3(4) .
